data_7112035
loop_
_publ_author_name
'Michal Szostak'
'Brice Sautier'
'David J. Procter'

_publ_section_title
;
 Structural analysis and reactivity of unusual tetrahedral intermediates
 enabled by SmI2-mediated reduction of barbituric acids: vinylogous
 N-acyliminium additions to alpha-hydroxy-N-acyl-carbamides
;
_journal_name_full Chem.Commun.
_journal_page_first 2518
_journal_paper_doi 10.1039/c3cc48932a
_journal_volume 50
_journal_year 2014
_chemical_formula_sum 'C17 H30 N2 O3 Si'
_chemical_formula_weight 338.52
_chemical_name_systematic
; 
 ? 
;
_space_group_IT_number 14
_symmetry_cell_setting monoclinic
_symmetry_space_group_name_Hall '-P 2ybc'
_symmetry_space_group_name_H-M 'P 1 21/c 1'
_atom_sites_solution_hydrogens geom
_atom_sites_solution_primary direct
_atom_sites_solution_secondary difmap
_audit_creation_method SHELXL-97
_cell_angle_alpha 90.00
_cell_angle_beta 90.00
_cell_angle_gamma 90.00
_cell_formula_units_Z 16
_cell_length_a 24.0386(14)
_cell_length_b 17.4493(11)
_cell_length_c 18.3975(13)
_cell_measurement_reflns_used 1577
_cell_measurement_temperature 100(2)
_cell_measurement_theta_max 67.12
_cell_measurement_theta_min 3.13
_cell_volume 7717.0(9)
_computing_cell_refinement 'Bruker SAINT'
_computing_data_collection 'Bruker APEX2'
_computing_data_reduction 'Bruker SAINT'
_computing_molecular_graphics 'Bruker SHELXTL'
_computing_publication_material 'Bruker SHELXTL'
_computing_structure_refinement 'SHELXL-97 (Sheldrick, 2008)'
_computing_structure_solution 'SHELXS-97 (Sheldrick, 2008)'
_diffrn_ambient_temperature 100(2)
_diffrn_measured_fraction_theta_full 0.944
_diffrn_measured_fraction_theta_max 0.918
_diffrn_measurement_device_type 'Bruker APEX-II CCD'
_diffrn_measurement_method '\f and \w scans'
_diffrn_radiation_monochromator graphite
_diffrn_radiation_source 'fine-focus sealed tube'
_diffrn_radiation_type CuK\a
_diffrn_radiation_wavelength 1.54178
_diffrn_reflns_av_R_equivalents 0.0000
_diffrn_reflns_av_sigmaI/netI 0.2104
_diffrn_reflns_limit_h_max 27
_diffrn_reflns_limit_h_min -28
_diffrn_reflns_limit_k_max 21
_diffrn_reflns_limit_k_min -21
_diffrn_reflns_limit_l_max 22
_diffrn_reflns_limit_l_min -22
_diffrn_reflns_number 13438
_diffrn_reflns_theta_full 66.60
_diffrn_reflns_theta_max 69.89
_diffrn_reflns_theta_min 1.84
_exptl_absorpt_coefficient_mu 1.198
_exptl_absorpt_correction_T_max 0.9209
_exptl_absorpt_correction_T_min 0.628481
_exptl_absorpt_correction_type multi-scan
_exptl_absorpt_process_details SADABS
_exptl_crystal_colour white
_exptl_crystal_density_diffrn 1.165
_exptl_crystal_density_method 'not measured'
_exptl_crystal_description plate
_exptl_crystal_F_000 2944
_exptl_crystal_size_max 0.18
_exptl_crystal_size_mid 0.13
_exptl_crystal_size_min 0.07
_refine_diff_density_max 0.554
_refine_diff_density_min -0.625
_refine_diff_density_rms 0.106
_refine_ls_extinction_method none
_refine_ls_goodness_of_fit_ref 0.977
_refine_ls_hydrogen_treatment constr
_refine_ls_matrix_type full
_refine_ls_number_parameters 862
_refine_ls_number_reflns 13438
_refine_ls_number_restraints 0
_refine_ls_restrained_S_all 0.977
_refine_ls_R_factor_all 0.1642
_refine_ls_R_factor_gt 0.0912
_refine_ls_shift/su_max 0.050
_refine_ls_shift/su_mean 0.001
_refine_ls_structure_factor_coef Fsqd
_refine_ls_weighting_details 'calc w=1/[\s^2^(Fo^2^)+(0.1072P)^2^+0.0000P] where P=(Fo^2^+2Fc^2^)/3'
_refine_ls_weighting_scheme calc
_refine_ls_wR_factor_gt 0.2155
_refine_ls_wR_factor_ref 0.2779
_reflns_number_gt 7400
_reflns_number_total 13438
_reflns_threshold_expression >2sigma(I)
_cod_data_source_file c3cc48932a.txt
_cod_data_source_block s3814pat5
_cod_original_sg_symbol_H-M P2(1)/c
_cod_database_code 7112035

loop_
_symmetry_equiv_pos_as_xyz
'x, y, z'
'-x, y+1/2, -z+1/2'
'-x, -y, -z'
'x, -y-1/2, z-1/2'

loop_
_atom_site_label
_atom_site_type_symbol
_atom_site_fract_x
_atom_site_fract_y
_atom_site_fract_z
_atom_site_U_iso_or_equiv
_atom_site_adp_type
_atom_site_occupancy
_atom_site_symmetry_multiplicity
_atom_site_calc_flag
_atom_site_refinement_flags
C1 C 0.0389(4) 0.5489(5) 0.3220(4) 0.0265(18) Uani 1 1 d .
C2 C 0.0631(3) 0.6294(4) 0.3282(4) 0.0187(16) Uani 1 1 d .
C3 C 0.1648(3) 0.6153(4) 0.3318(4) 0.0208(16) Uani 1 1 d .
C4 C 0.1105(4) 0.5948(5) 0.4427(4) 0.0275(19) Uani 1 1 d .
C5 C 0.0645(3) 0.6448(5) 0.4098(4) 0.0233(18) Uani 1 1 d .
C6 C 0.0071(3) 0.6119(5) 0.4324(4) 0.0301(19) Uani 1 1 d .
H6A H 0.0068 0.5987 0.4847 0.036 Uiso 1 1 calc R
H6B H -0.0229 0.6494 0.4227 0.036 Uiso 1 1 calc R
C7 C -0.0006(4) 0.5395(5) 0.3855(5) 0.034(2) Uani 1 1 d .
H7A H 0.0087 0.4929 0.4137 0.041 Uiso 1 1 calc R
H7B H -0.0395 0.5354 0.3683 0.041 Uiso 1 1 calc R
C8 C 0.0539(4) 0.4970(5) 0.2717(4) 0.0288(19) Uani 1 1 d .
H8 H 0.0810 0.5129 0.2374 0.035 Uiso 1 1 calc R
C9 C 0.0648(4) 0.3349(5) 0.3270(5) 0.044(2) Uani 1 1 d .
H9A H 0.0599 0.3548 0.3764 0.066 Uiso 1 1 calc R
H9B H 0.1045 0.3341 0.3148 0.066 Uiso 1 1 calc R
H9C H 0.0498 0.2827 0.3242 0.066 Uiso 1 1 calc R
C10 C 0.0410(4) 0.3665(5) 0.1677(5) 0.045(2) Uani 1 1 d .
H10A H 0.0295 0.3130 0.1617 0.067 Uiso 1 1 calc R
H10B H 0.0808 0.3713 0.1572 0.067 Uiso 1 1 calc R
H10C H 0.0199 0.3989 0.1340 0.067 Uiso 1 1 calc R
C11 C -0.0486(4) 0.3928(6) 0.2786(6) 0.052(3) Uani 1 1 d .
H11A H -0.0623 0.3412 0.2674 0.078 Uiso 1 1 calc R
H11B H -0.0676 0.4302 0.2476 0.078 Uiso 1 1 calc R
H11C H -0.0562 0.4046 0.3298 0.078 Uiso 1 1 calc R
C12 C 0.1238(4) 0.6632(5) 0.2195(4) 0.032(2) Uani 1 1 d .
H12A H 0.1227 0.7193 0.2170 0.047 Uiso 1 1 calc R
H12B H 0.0931 0.6420 0.1908 0.047 Uiso 1 1 calc R
H12C H 0.1593 0.6448 0.1999 0.047 Uiso 1 1 calc R
C13 C 0.2058(4) 0.5482(5) 0.4349(5) 0.039(2) Uani 1 1 d .
H13A H 0.1930 0.5168 0.4758 0.058 Uiso 1 1 calc R
H13B H 0.2329 0.5859 0.4524 0.058 Uiso 1 1 calc R
H13C H 0.2233 0.5152 0.3984 0.058 Uiso 1 1 calc R
C14 C 0.0748(3) 0.7297(5) 0.4259(4) 0.0269(18) Uani 1 1 d .
H14A H 0.1060 0.7468 0.3947 0.032 Uiso 1 1 calc R
H14B H 0.0414 0.7584 0.4102 0.032 Uiso 1 1 calc R
C15 C 0.0881(4) 0.7543(5) 0.5033(4) 0.034(2) Uani 1 1 d .
H15 H 0.1215 0.7252 0.5201 0.041 Uiso 1 1 calc R
C16 C 0.1024(4) 0.8396(5) 0.5031(5) 0.042(2) Uani 1 1 d .
H16A H 0.1325 0.8491 0.4683 0.063 Uiso 1 1 calc R
H16B H 0.1144 0.8552 0.5518 0.063 Uiso 1 1 calc R
H16C H 0.0696 0.8693 0.4890 0.063 Uiso 1 1 calc R
C17 C 0.0409(4) 0.7396(7) 0.5568(5) 0.061(3) Uani 1 1 d .
H17A H 0.0067 0.7634 0.5387 0.092 Uiso 1 1 calc R
H17B H 0.0505 0.7616 0.6042 0.092 Uiso 1 1 calc R
H17C H 0.0351 0.6842 0.5619 0.092 Uiso 1 1 calc R
C18 C 0.2106(3) 0.0386(5) 0.3053(4) 0.0229(17) Uani 1 1 d .
C19 C 0.1898(3) 0.1192(4) 0.3187(4) 0.0214(16) Uani 1 1 d .
C20 C 0.0879(3) 0.1154(5) 0.3310(4) 0.0262(18) Uani 1 1 d .
C21 C 0.1477(3) 0.0838(5) 0.4364(4) 0.0276(19) Uani 1 1 d .
C22 C 0.1939(3) 0.1306(5) 0.3998(4) 0.0213(16) Uani 1 1 d .
C23 C 0.2500(3) 0.0923(5) 0.4169(4) 0.0289(19) Uani 1 1 d .
H23A H 0.2515 0.0752 0.4681 0.035 Uiso 1 1 calc R
H23B H 0.2812 0.1281 0.4078 0.035 Uiso 1 1 calc R
C24 C 0.2528(4) 0.0226(5) 0.3644(5) 0.035(2) Uani 1 1 d .
H24A H 0.2905 0.0176 0.3434 0.043 Uiso 1 1 calc R
H24B H 0.2434 -0.0253 0.3904 0.043 Uiso 1 1 calc R
C25 C 0.1945(3) -0.0091(5) 0.2515(4) 0.0266(18) Uani 1 1 d .
H25 H 0.1675 0.0098 0.2185 0.032 Uiso 1 1 calc R
C26 C 0.1967(4) -0.1403(5) 0.1436(4) 0.032(2) Uani 1 1 d .
H26A H 0.1562 -0.1357 0.1400 0.049 Uiso 1 1 calc R
H26B H 0.2076 -0.1939 0.1361 0.049 Uiso 1 1 calc R
H26C H 0.2142 -0.1082 0.1064 0.049 Uiso 1 1 calc R
C27 C 0.2978(4) -0.1152(6) 0.2402(5) 0.040(2) Uani 1 1 d .
H27A H 0.3143 -0.0775 0.2070 0.060 Uiso 1 1 calc R
H27B H 0.3095 -0.1668 0.2259 0.060 Uiso 1 1 calc R
H27C H 0.3102 -0.1048 0.2899 0.060 Uiso 1 1 calc R
C28 C 0.1894(4) -0.1705(5) 0.3074(5) 0.038(2) Uani 1 1 d .
H28A H 0.1965 -0.1478 0.3553 0.057 Uiso 1 1 calc R
H28B H 0.2064 -0.2215 0.3051 0.057 Uiso 1 1 calc R
H28C H 0.1492 -0.1749 0.2998 0.057 Uiso 1 1 calc R
C29 C 0.1228(4) 0.1629(5) 0.2183(4) 0.030(2) Uani 1 1 d .
H29A H 0.1090 0.1210 0.1878 0.044 Uiso 1 1 calc R
H29B H 0.1577 0.1826 0.1980 0.044 Uiso 1 1 calc R
H29C H 0.0951 0.2042 0.2197 0.044 Uiso 1 1 calc R
C30 C 0.0482(4) 0.0512(6) 0.4381(5) 0.038(2) Uani 1 1 d .
H30A H 0.0588 0.0022 0.4600 0.057 Uiso 1 1 calc R
H30B H 0.0179 0.0431 0.4034 0.057 Uiso 1 1 calc R
H30C H 0.0359 0.0865 0.4762 0.057 Uiso 1 1 calc R
C31 C 0.1898(4) 0.2151(5) 0.4236(4) 0.0284(19) Uani 1 1 d .
H31A H 0.2226 0.2425 0.4039 0.034 Uiso 1 1 calc R
H31B H 0.1565 0.2375 0.4003 0.034 Uiso 1 1 calc R
C32 C 0.1866(3) 0.2319(5) 0.5051(4) 0.0309(19) Uani 1 1 d .
H32 H 0.2048 0.1891 0.5323 0.037 Uiso 1 1 calc R
C33 C 0.1264(4) 0.2395(6) 0.5306(5) 0.049(3) Uani 1 1 d .
H33A H 0.1257 0.2484 0.5832 0.073 Uiso 1 1 calc R
H33B H 0.1061 0.1923 0.5193 0.073 Uiso 1 1 calc R
H33C H 0.1088 0.2828 0.5056 0.073 Uiso 1 1 calc R
C34 C 0.2169(4) 0.3061(5) 0.5217(5) 0.045(2) Uani 1 1 d .
H34A H 0.2556 0.3020 0.5055 0.068 Uiso 1 1 calc R
H34B H 0.2160 0.3156 0.5742 0.068 Uiso 1 1 calc R
H34C H 0.1987 0.3485 0.4962 0.068 Uiso 1 1 calc R
C35 C 0.2826(4) 0.5424(5) 0.1680(4) 0.0268(18) Uani 1 1 d .
C36 C 0.3074(3) 0.6219(4) 0.1627(4) 0.0220(16) Uani 1 1 d .
C37 C 0.4090(3) 0.6038(5) 0.1573(4) 0.0213(17) Uani 1 1 d .
C38 C 0.3528(3) 0.5849(5) 0.0485(4) 0.0241(18) Uani 1 1 d .
C39 C 0.3091(3) 0.6377(4) 0.0808(4) 0.0200(16) Uani 1 1 d .
C40 C 0.2507(4) 0.6089(5) 0.0589(4) 0.0302(19) Uani 1 1 d .
H40A H 0.2503 0.5927 0.0073 0.036 Uiso 1 1 calc R
H40B H 0.2226 0.6497 0.0659 0.036 Uiso 1 1 calc R
C41 C 0.2383(3) 0.5399(5) 0.1094(4) 0.0281(18) Uani 1 1 d .
H41A H 0.2008 0.5445 0.1310 0.034 Uiso 1 1 calc R
H41B H 0.2404 0.4911 0.0819 0.034 Uiso 1 1 calc R
C42 C 0.3000(4) 0.4876(5) 0.2120(4) 0.0316(19) Uani 1 1 d .
H42 H 0.3296 0.5005 0.2439 0.038 Uiso 1 1 calc R
C43 C 0.3080(4) 0.3267(5) 0.1492(6) 0.042(2) Uani 1 1 d .
H43A H 0.2973 0.2730 0.1563 0.063 Uiso 1 1 calc R
H43B H 0.3484 0.3318 0.1542 0.063 Uiso 1 1 calc R
H43C H 0.2967 0.3433 0.1005 0.063 Uiso 1 1 calc R
C44 C 0.1961(4) 0.3831(6) 0.2072(6) 0.048(2) Uani 1 1 d .
H44A H 0.1867 0.3909 0.1559 0.073 Uiso 1 1 calc R
H44B H 0.1786 0.4232 0.2366 0.073 Uiso 1 1 calc R
H44C H 0.1826 0.3328 0.2230 0.073 Uiso 1 1 calc R
C45 C 0.2907(4) 0.3542(5) 0.3110(5) 0.045(2) Uani 1 1 d .
H45A H 0.2693 0.3834 0.3468 0.068 Uiso 1 1 calc R
H45B H 0.3305 0.3619 0.3196 0.068 Uiso 1 1 calc R
H45C H 0.2818 0.2996 0.3155 0.068 Uiso 1 1 calc R
C46 C 0.3701(4) 0.6532(5) 0.2698(4) 0.031(2) Uani 1 1 d .
H46A H 0.4092 0.6493 0.2843 0.047 Uiso 1 1 calc R
H46B H 0.3474 0.6201 0.3010 0.047 Uiso 1 1 calc R
H46C H 0.3576 0.7064 0.2747 0.047 Uiso 1 1 calc R
C47 C 0.4466(4) 0.5315(5) 0.0549(5) 0.034(2) Uani 1 1 d .
H47A H 0.4346 0.4784 0.0479 0.050 Uiso 1 1 calc R
H47B H 0.4789 0.5327 0.0874 0.050 Uiso 1 1 calc R
H47C H 0.4567 0.5539 0.0079 0.050 Uiso 1 1 calc R
C48 C 0.3231(3) 0.7220(4) 0.0626(4) 0.0241(17) Uani 1 1 d .
H48A H 0.2907 0.7537 0.0767 0.029 Uiso 1 1 calc R
H48B H 0.3546 0.7378 0.0939 0.029 Uiso 1 1 calc R
C49 C 0.3380(4) 0.7420(5) -0.0151(4) 0.0294(18) Uani 1 1 d .
H49 H 0.3708 0.7102 -0.0295 0.035 Uiso 1 1 calc R
C50 C 0.3560(4) 0.8266(5) -0.0161(5) 0.040(2) Uani 1 1 d .
H50A H 0.3701 0.8399 -0.0645 0.061 Uiso 1 1 calc R
H50B H 0.3853 0.8348 0.0201 0.061 Uiso 1 1 calc R
H50C H 0.3240 0.8592 -0.0044 0.061 Uiso 1 1 calc R
C51 C 0.2928(4) 0.7278(6) -0.0688(5) 0.048(2) Uani 1 1 d .
H51A H 0.2864 0.6725 -0.0732 0.071 Uiso 1 1 calc R
H51B H 0.3036 0.7487 -0.1161 0.071 Uiso 1 1 calc R
H51C H 0.2585 0.7527 -0.0522 0.071 Uiso 1 1 calc R
C52 C 0.4646(3) 0.0303(5) 0.1886(4) 0.0244(17) Uani 1 1 d .
C53 C 0.4434(3) 0.1113(5) 0.1745(4) 0.0237(17) Uani 1 1 d .
C54 C 0.3419(3) 0.1062(4) 0.1620(4) 0.0240(17) Uani 1 1 d .
C55 C 0.4024(4) 0.0728(5) 0.0597(4) 0.0261(18) Uani 1 1 d .
C56 C 0.4470(3) 0.1212(4) 0.0932(4) 0.0198(16) Uani 1 1 d .
C57 C 0.5044(3) 0.0854(5) 0.0780(4) 0.0281(19) Uani 1 1 d .
H57A H 0.5344 0.1231 0.0869 0.034 Uiso 1 1 calc R
H57B H 0.5068 0.0675 0.0271 0.034 Uiso 1 1 calc R
C58 C 0.5094(4) 0.0168(5) 0.1314(4) 0.0287(19) Uani 1 1 d .
H58A H 0.5030 -0.0323 0.1058 0.034 Uiso 1 1 calc R
H58B H 0.5467 0.0155 0.1541 0.034 Uiso 1 1 calc R
C59 C 0.4448(3) -0.0178(5) 0.2375(4) 0.0269(18) Uani 1 1 d .
H59 H 0.4148 -0.0004 0.2667 0.032 Uiso 1 1 calc R
C60 C 0.4474(4) -0.1807(5) 0.1788(5) 0.033(2) Uani 1 1 d .
H60A H 0.4570 -0.2339 0.1900 0.049 Uiso 1 1 calc R
H60B H 0.4658 -0.1651 0.1337 0.049 Uiso 1 1 calc R
H60C H 0.4070 -0.1762 0.1730 0.049 Uiso 1 1 calc R
C61 C 0.5480(4) -0.1209(5) 0.2605(5) 0.041(2) Uani 1 1 d .
H61A H 0.5610 -0.0816 0.2946 0.062 Uiso 1 1 calc R
H61B H 0.5641 -0.1113 0.2124 0.062 Uiso 1 1 calc R
H61C H 0.5597 -0.1716 0.2777 0.062 Uiso 1 1 calc R
C62 C 0.4407(4) -0.1521(5) 0.3416(4) 0.034(2) Uani 1 1 d .
H62A H 0.4000 -0.1504 0.3389 0.050 Uiso 1 1 calc R
H62B H 0.4535 -0.1193 0.3815 0.050 Uiso 1 1 calc R
H62C H 0.4528 -0.2050 0.3505 0.050 Uiso 1 1 calc R
C63 C 0.3768(4) 0.1590(5) 0.2747(4) 0.031(2) Uani 1 1 d .
H63A H 0.3701 0.2142 0.2711 0.047 Uiso 1 1 calc R
H63B H 0.4096 0.1497 0.3052 0.047 Uiso 1 1 calc R
H63C H 0.3443 0.1341 0.2966 0.047 Uiso 1 1 calc R
C64 C 0.3046(4) 0.0332(5) 0.0582(4) 0.0307(19) Uani 1 1 d .
H64A H 0.3102 0.0337 0.0055 0.046 Uiso 1 1 calc R
H64B H 0.2699 0.0599 0.0701 0.046 Uiso 1 1 calc R
H64C H 0.3024 -0.0200 0.0753 0.046 Uiso 1 1 calc R
C65 C 0.4411(3) 0.2046(4) 0.0684(4) 0.0269(18) Uani 1 1 d .
H65A H 0.4045 0.2237 0.0852 0.032 Uiso 1 1 calc R
H65B H 0.4700 0.2352 0.0935 0.032 Uiso 1 1 calc R
C66 C 0.4457(4) 0.2208(5) -0.0128(4) 0.033(2) Uani 1 1 d .
H66 H 0.4688 0.1798 -0.0358 0.039 Uiso 1 1 calc R
C67 C 0.4722(4) 0.2972(5) -0.0275(5) 0.045(2) Uani 1 1 d .
H67A H 0.4503 0.3377 -0.0043 0.068 Uiso 1 1 calc R
H67B H 0.4737 0.3061 -0.0800 0.068 Uiso 1 1 calc R
H67C H 0.5101 0.2975 -0.0076 0.068 Uiso 1 1 calc R
C68 C 0.3885(5) 0.2200(7) -0.0471(6) 0.079(4) Uani 1 1 d .
H68A H 0.3679 0.1751 -0.0300 0.119 Uiso 1 1 calc R
H68B H 0.3921 0.2178 -0.1001 0.119 Uiso 1 1 calc R
H68C H 0.3684 0.2667 -0.0333 0.119 Uiso 1 1 calc R
N1 N 0.1182(3) 0.6387(4) 0.2953(3) 0.0212(14) Uani 1 1 d .
N2 N 0.1578(3) 0.5885(4) 0.4021(3) 0.0257(15) Uani 1 1 d .
N3 N 0.1325(3) 0.1350(4) 0.2910(3) 0.0219(14) Uani 1 1 d .
N4 N 0.0962(3) 0.0840(4) 0.4003(3) 0.0223(14) Uani 1 1 d .
N5 N 0.3643(3) 0.6291(4) 0.1947(3) 0.0214(14) Uani 1 1 d .
N6 N 0.4011(3) 0.5760(4) 0.0873(3) 0.0232(14) Uani 1 1 d .
N7 N 0.3865(3) 0.1271(4) 0.2012(3) 0.0217(14) Uani 1 1 d .
N8 N 0.3521(3) 0.0725(4) 0.0944(3) 0.0239(15) Uani 1 1 d .
O1 O 0.0261(2) 0.6831(3) 0.2959(3) 0.0255(12) Uani 1 1 d .
H1 H 0.0176 0.6682 0.2539 0.038 Uiso 1 1 calc R
O2 O 0.2115(2) 0.6174(3) 0.3044(3) 0.0317(14) Uani 1 1 d .
O3 O 0.1065(3) 0.5667(4) 0.5028(3) 0.0366(15) Uani 1 1 d .
O4 O 0.2252(2) 0.1745(3) 0.2846(3) 0.0260(12) Uani 1 1 d .
H4 H 0.2535 0.1524 0.2678 0.039 Uiso 1 1 calc R
O5 O 0.0388(2) 0.1218(4) 0.3088(3) 0.0295(13) Uani 1 1 d .
O6 O 0.1529(3) 0.0512(4) 0.4941(3) 0.0367(15) Uani 1 1 d .
O7 O 0.2739(2) 0.6785(3) 0.1953(3) 0.0252(12) Uani 1 1 d .
H7 H 0.2569 0.6595 0.2308 0.038 Uiso 1 1 calc R
O8 O 0.4565(2) 0.6027(3) 0.1847(3) 0.0307(14) Uani 1 1 d .
O9 O 0.3481(3) 0.5547(4) -0.0118(3) 0.0377(15) Uani 1 1 d .
O10 O 0.4795(2) 0.1657(3) 0.2082(3) 0.0260(13) Uani 1 1 d .
H10 H 0.4898 0.1490 0.2489 0.039 Uiso 1 1 calc R
O11 O 0.2933(2) 0.1128(3) 0.1836(3) 0.0291(13) Uani 1 1 d .
O12 O 0.4084(3) 0.0369(3) 0.0027(3) 0.0339(14) Uani 1 1 d .
Si1 Si 0.02728(10) 0.39734(14) 0.26185(13) 0.0328(6) Uani 1 1 d .
Si2 Si 0.21997(10) -0.10826(14) 0.23571(12) 0.0261(5) Uani 1 1 d .
Si3 Si 0.27283(10) 0.38755(14) 0.21870(13) 0.0315(5) Uani 1 1 d .
Si4 Si 0.47068(10) -0.11758(14) 0.25445(13) 0.0268(5) Uani 1 1 d .

loop_
_atom_site_aniso_label
_atom_site_aniso_U_11
_atom_site_aniso_U_22
_atom_site_aniso_U_33
_atom_site_aniso_U_23
_atom_site_aniso_U_13
_atom_site_aniso_U_12
C1 0.027(5) 0.023(4) 0.029(4) 0.002(3) -0.002(3) 0.003(3)
C2 0.019(4) 0.017(4) 0.020(4) 0.002(3) 0.000(3) 0.000(3)
C3 0.024(4) 0.022(4) 0.017(3) 0.003(3) 0.001(3) 0.002(3)
C4 0.029(5) 0.030(5) 0.023(4) 0.001(3) -0.004(3) 0.000(4)
C5 0.013(4) 0.030(5) 0.027(4) 0.008(3) 0.008(3) 0.002(3)
C6 0.020(4) 0.035(5) 0.036(4) 0.002(4) 0.007(3) 0.005(4)
C7 0.022(5) 0.033(5) 0.047(5) 0.008(4) 0.009(4) 0.002(4)
C8 0.029(5) 0.030(5) 0.027(4) -0.001(3) -0.002(3) 0.004(4)
C9 0.042(6) 0.033(6) 0.056(6) 0.005(4) 0.007(4) -0.003(4)
C10 0.049(6) 0.022(5) 0.064(7) 0.000(4) -0.012(5) -0.002(4)
C11 0.018(5) 0.028(5) 0.110(9) 0.001(5) -0.012(5) -0.008(4)
C12 0.041(6) 0.038(5) 0.016(4) 0.004(3) 0.003(3) 0.007(4)
C13 0.031(5) 0.038(6) 0.047(5) 0.013(4) -0.003(4) 0.013(4)
C14 0.028(4) 0.032(5) 0.020(4) -0.001(3) 0.002(3) 0.002(4)
C15 0.033(5) 0.057(6) 0.012(4) 0.000(4) 0.004(3) 0.004(4)
C16 0.044(6) 0.045(6) 0.037(5) -0.010(4) -0.005(4) -0.004(5)
C17 0.061(7) 0.092(9) 0.031(5) -0.027(5) 0.015(5) -0.027(7)
C18 0.019(4) 0.026(4) 0.023(4) 0.002(3) 0.002(3) 0.003(3)
C19 0.024(4) 0.018(4) 0.023(4) 0.005(3) 0.003(3) 0.001(3)
C20 0.029(5) 0.035(5) 0.014(3) -0.002(3) 0.002(3) -0.002(4)
C21 0.019(4) 0.037(5) 0.027(4) 0.003(4) 0.003(3) -0.005(3)
C22 0.015(4) 0.025(4) 0.023(4) 0.004(3) 0.003(3) -0.004(3)
C23 0.025(4) 0.036(5) 0.025(4) -0.002(3) -0.005(3) -0.002(4)
C24 0.034(5) 0.033(5) 0.039(5) -0.005(4) 0.001(4) 0.011(4)
C25 0.026(5) 0.029(5) 0.025(4) -0.003(3) -0.001(3) 0.002(4)
C26 0.032(5) 0.031(5) 0.034(5) 0.007(4) 0.013(4) 0.008(4)
C27 0.026(5) 0.043(6) 0.050(5) -0.008(4) 0.002(4) -0.001(4)
C28 0.027(5) 0.038(5) 0.049(5) -0.003(4) -0.007(4) 0.009(4)
C29 0.028(5) 0.046(6) 0.014(4) -0.003(3) 0.003(3) 0.004(4)
C30 0.027(5) 0.052(6) 0.034(5) 0.009(4) 0.001(4) -0.010(4)
C31 0.033(5) 0.033(5) 0.019(4) 0.002(3) -0.006(3) -0.007(4)
C32 0.032(5) 0.034(5) 0.027(4) 0.001(3) 0.008(3) -0.005(4)
C33 0.038(5) 0.071(8) 0.037(5) -0.021(5) 0.013(4) -0.007(5)
C34 0.047(6) 0.049(6) 0.040(5) -0.009(4) 0.003(4) -0.020(5)
C35 0.022(4) 0.027(4) 0.032(4) 0.006(3) 0.002(3) 0.001(3)
C36 0.019(4) 0.018(4) 0.030(4) -0.003(3) 0.003(3) 0.002(3)
C37 0.022(4) 0.026(4) 0.016(3) 0.002(3) 0.000(3) -0.002(3)
C38 0.014(4) 0.030(5) 0.028(4) 0.002(3) -0.003(3) 0.004(3)
C39 0.016(4) 0.023(4) 0.021(4) -0.005(3) -0.002(3) 0.003(3)
C40 0.032(5) 0.025(5) 0.034(4) -0.003(3) -0.005(3) -0.010(4)
C41 0.013(4) 0.030(5) 0.042(5) 0.001(4) -0.002(3) -0.005(3)
C42 0.025(5) 0.033(5) 0.037(5) -0.006(4) 0.003(3) -0.001(4)
C43 0.031(5) 0.021(5) 0.075(7) -0.005(4) -0.002(5) 0.001(4)
C44 0.034(5) 0.036(6) 0.076(7) 0.003(5) 0.000(5) -0.006(4)
C45 0.054(7) 0.014(4) 0.068(7) 0.004(4) 0.013(5) 0.002(4)
C46 0.031(5) 0.046(6) 0.016(4) 0.000(3) -0.003(3) -0.011(4)
C47 0.021(5) 0.039(5) 0.041(5) -0.002(4) 0.008(3) 0.014(4)
C48 0.032(5) 0.014(4) 0.027(4) 0.005(3) -0.001(3) 0.001(3)
C49 0.036(5) 0.035(5) 0.017(4) -0.002(3) 0.000(3) 0.002(4)
C50 0.047(6) 0.042(6) 0.033(5) 0.009(4) -0.004(4) -0.010(4)
C51 0.050(6) 0.050(6) 0.042(5) 0.012(4) -0.012(4) -0.012(5)
C52 0.021(4) 0.028(5) 0.024(4) -0.003(3) 0.001(3) -0.002(3)
C53 0.022(4) 0.028(5) 0.021(4) -0.007(3) 0.002(3) -0.005(3)
C54 0.024(5) 0.015(4) 0.033(4) 0.000(3) 0.001(3) 0.000(3)
C55 0.028(5) 0.024(4) 0.026(4) -0.004(3) 0.002(3) -0.008(4)
C56 0.019(4) 0.020(4) 0.020(4) -0.007(3) -0.003(3) -0.005(3)
C57 0.015(4) 0.028(5) 0.041(5) 0.002(4) 0.008(3) 0.001(3)
C58 0.030(5) 0.028(5) 0.028(4) 0.008(3) 0.005(3) 0.001(4)
C59 0.022(4) 0.038(5) 0.020(4) -0.003(3) -0.004(3) 0.001(3)
C60 0.026(5) 0.030(5) 0.043(5) 0.001(4) 0.002(4) -0.002(4)
C61 0.025(5) 0.031(5) 0.067(6) 0.005(4) -0.005(4) 0.006(4)
C62 0.041(6) 0.031(5) 0.028(4) 0.002(3) -0.007(4) 0.003(4)
C63 0.034(5) 0.039(5) 0.022(4) -0.009(4) 0.004(3) 0.010(4)
C64 0.028(5) 0.025(5) 0.040(5) -0.010(4) -0.002(4) -0.002(4)
C65 0.024(5) 0.019(4) 0.037(4) 0.002(3) 0.000(3) 0.002(3)
C66 0.037(5) 0.035(5) 0.027(4) 0.003(4) 0.002(3) 0.003(4)
C67 0.048(6) 0.039(6) 0.049(5) 0.011(4) -0.002(4) -0.011(5)
C68 0.087(10) 0.086(10) 0.065(7) 0.036(7) -0.044(7) -0.038(8)
N1 0.026(4) 0.026(4) 0.012(3) 0.004(2) 0.003(2) 0.002(3)
N2 0.027(4) 0.032(4) 0.018(3) 0.003(3) 0.003(3) 0.002(3)
N3 0.018(3) 0.025(4) 0.022(3) -0.001(3) -0.002(3) 0.001(3)
N4 0.017(3) 0.025(4) 0.025(3) 0.002(3) 0.001(3) -0.005(3)
N5 0.016(3) 0.029(4) 0.019(3) 0.002(3) 0.004(2) 0.002(3)
N6 0.017(3) 0.034(4) 0.019(3) -0.003(3) 0.002(2) -0.001(3)
N7 0.029(4) 0.022(4) 0.015(3) -0.005(2) 0.004(3) 0.000(3)
N8 0.019(4) 0.032(4) 0.020(3) -0.002(3) 0.003(2) 0.000(3)
O1 0.025(3) 0.027(3) 0.024(3) 0.001(2) -0.009(2) 0.007(2)
O2 0.025(3) 0.034(3) 0.036(3) 0.004(3) 0.006(2) 0.004(3)
O3 0.033(4) 0.049(4) 0.028(3) 0.011(3) 0.005(2) 0.006(3)
O4 0.024(3) 0.020(3) 0.033(3) 0.002(2) 0.011(2) -0.006(2)
O5 0.019(3) 0.034(3) 0.035(3) 0.000(2) -0.003(2) 0.001(3)
O6 0.034(4) 0.046(4) 0.030(3) 0.014(3) -0.007(2) -0.007(3)
O7 0.028(3) 0.019(3) 0.028(3) -0.002(2) 0.011(2) 0.006(2)
O8 0.023(3) 0.036(4) 0.033(3) 0.003(2) -0.006(2) 0.000(3)
O9 0.039(4) 0.048(4) 0.025(3) -0.013(3) 0.002(2) 0.002(3)
O10 0.024(3) 0.024(3) 0.030(3) -0.001(2) -0.005(2) -0.008(2)
O11 0.023(3) 0.031(3) 0.033(3) -0.003(2) 0.008(2) 0.004(3)
O12 0.036(3) 0.038(3) 0.029(3) -0.016(3) 0.004(2) -0.002(3)
Si1 0.0225(12) 0.0239(13) 0.0519(15) 0.0007(10) -0.0025(10) 0.0002(9)
Si2 0.0207(11) 0.0249(12) 0.0326(11) 0.0003(9) 0.0006(9) 0.0021(9)
Si3 0.0233(12) 0.0252(12) 0.0459(13) 0.0013(10) 0.0052(10) -0.0023(10)
Si4 0.0248(12) 0.0227(12) 0.0327(11) 0.0014(9) -0.0030(9) 0.0012(9)

loop_
_atom_type_symbol
_atom_type_description
_atom_type_scat_dispersion_real
_atom_type_scat_dispersion_imag
_atom_type_scat_source
C C 0.0181 0.0091 'International Tables Vol C Tables 4.2.6.8 and 6.1.1.4'
H H 0.0000 0.0000 'International Tables Vol C Tables 4.2.6.8 and 6.1.1.4'
N N 0.0311 0.0180 'International Tables Vol C Tables 4.2.6.8 and 6.1.1.4'
O O 0.0492 0.0322 'International Tables Vol C Tables 4.2.6.8 and 6.1.1.4'
Si Si 0.2541 0.3302 'International Tables Vol C Tables 4.2.6.8 and 6.1.1.4'

loop_
_geom_angle_atom_site_label_1
_geom_angle_atom_site_label_2
_geom_angle_atom_site_label_3
_geom_angle
C8 C1 C7 128.7(8)
C8 C1 C2 124.8(8)
C7 C1 C2 106.3(6)
O1 C2 N1 108.6(6)
O1 C2 C5 108.0(6)
N1 C2 C5 111.5(6)
O1 C2 C1 109.8(6)
N1 C2 C1 114.6(6)
C5 C2 C1 104.2(6)
O2 C3 N1 122.5(6)
O2 C3 N2 120.2(7)
N1 C3 N2 117.3(7)
O3 C4 N2 122.2(8)
O3 C4 C5 122.1(8)
N2 C4 C5 115.5(6)
C2 C5 C14 111.4(6)
C2 C5 C4 107.7(6)
C14 C5 C4 110.9(7)
C2 C5 C6 100.3(6)
C14 C5 C6 116.8(6)
C4 C5 C6 109.0(6)
C7 C6 C5 105.1(6)
C7 C6 H6A 110.7
C5 C6 H6A 110.7
C7 C6 H6B 110.7
C5 C6 H6B 110.7
H6A C6 H6B 108.8
C1 C7 C6 105.5(7)
C1 C7 H7A 110.6
C6 C7 H7A 110.6
C1 C7 H7B 110.6
C6 C7 H7B 110.6
H7A C7 H7B 108.8
C1 C8 Si1 127.2(7)
C1 C8 H8 116.4
Si1 C8 H8 116.4
Si1 C9 H9A 109.5
Si1 C9 H9B 109.5
H9A C9 H9B 109.5
Si1 C9 H9C 109.5
H9A C9 H9C 109.5
H9B C9 H9C 109.5
Si1 C10 H10A 109.5
Si1 C10 H10B 109.5
H10A C10 H10B 109.5
Si1 C10 H10C 109.5
H10A C10 H10C 109.5
H10B C10 H10C 109.5
Si1 C11 H11A 109.5
Si1 C11 H11B 109.5
H11A C11 H11B 109.5
Si1 C11 H11C 109.5
H11A C11 H11C 109.5
H11B C11 H11C 109.5
N1 C12 H12A 109.5
N1 C12 H12B 109.5
H12A C12 H12B 109.5
N1 C12 H12C 109.5
H12A C12 H12C 109.5
H12B C12 H12C 109.5
N2 C13 H13A 109.5
N2 C13 H13B 109.5
H13A C13 H13B 109.5
N2 C13 H13C 109.5
H13A C13 H13C 109.5
H13B C13 H13C 109.5
C15 C14 C5 119.2(7)
C15 C14 H14A 107.5
C5 C14 H14A 107.5
C15 C14 H14B 107.5
C5 C14 H14B 107.5
H14A C14 H14B 107.0
C14 C15 C17 113.6(7)
C14 C15 C16 108.6(6)
C17 C15 C16 109.6(8)
C14 C15 H15 108.3
C17 C15 H15 108.3
C16 C15 H15 108.3
C15 C16 H16A 109.5
C15 C16 H16B 109.5
H16A C16 H16B 109.5
C15 C16 H16C 109.5
H16A C16 H16C 109.5
H16B C16 H16C 109.5
C15 C17 H17A 109.5
C15 C17 H17B 109.5
H17A C17 H17B 109.5
C15 C17 H17C 109.5
H17A C17 H17C 109.5
H17B C17 H17C 109.5
C25 C18 C19 126.9(7)
C25 C18 C24 127.2(7)
C19 C18 C24 106.0(6)
O4 C19 N3 105.9(6)
O4 C19 C22 107.8(6)
N3 C19 C22 112.0(6)
O4 C19 C18 111.0(6)
N3 C19 C18 114.8(7)
C22 C19 C18 105.2(6)
O5 C20 N3 123.3(7)
O5 C20 N4 117.6(7)
N3 C20 N4 119.0(7)
O6 C21 N4 120.5(7)
O6 C21 C22 124.0(7)
N4 C21 C22 115.4(7)
C19 C22 C21 108.5(7)
C19 C22 C23 101.7(6)
C21 C22 C23 108.3(6)
C19 C22 C31 113.7(6)
C21 C22 C31 109.8(7)
C23 C22 C31 114.4(7)
C22 C23 C24 104.5(7)
C22 C23 H23A 110.9
C24 C23 H23A 110.9
C22 C23 H23B 110.9
C24 C23 H23B 110.9
H23A C23 H23B 108.9
C18 C24 C23 105.9(7)
C18 C24 H24A 110.6
C23 C24 H24A 110.6
C18 C24 H24B 110.6
C23 C24 H24B 110.6
H24A C24 H24B 108.7
C18 C25 Si2 126.6(6)
C18 C25 H25 116.7
Si2 C25 H25 116.7
Si2 C26 H26A 109.5
Si2 C26 H26B 109.5
H26A C26 H26B 109.5
Si2 C26 H26C 109.5
H26A C26 H26C 109.5
H26B C26 H26C 109.5
Si2 C27 H27A 109.5
Si2 C27 H27B 109.5
H27A C27 H27B 109.5
Si2 C27 H27C 109.5
H27A C27 H27C 109.5
H27B C27 H27C 109.5
Si2 C28 H28A 109.5
Si2 C28 H28B 109.5
H28A C28 H28B 109.5
Si2 C28 H28C 109.5
H28A C28 H28C 109.5
H28B C28 H28C 109.5
N3 C29 H29A 109.5
N3 C29 H29B 109.5
H29A C29 H29B 109.5
N3 C29 H29C 109.5
H29A C29 H29C 109.5
H29B C29 H29C 109.5
N4 C30 H30A 109.5
N4 C30 H30B 109.5
H30A C30 H30B 109.5
N4 C30 H30C 109.5
H30A C30 H30C 109.5
H30B C30 H30C 109.5
C32 C31 C22 117.7(7)
C32 C31 H31A 107.9
C22 C31 H31A 107.9
C32 C31 H31B 107.9
C22 C31 H31B 107.9
H31A C31 H31B 107.2
C34 C32 C33 108.6(7)
C34 C32 C31 109.7(7)
C33 C32 C31 111.5(7)
C34 C32 H32 109.0
C33 C32 H32 109.0
C31 C32 H32 109.0
C32 C33 H33A 109.5
C32 C33 H33B 109.5
H33A C33 H33B 109.5
C32 C33 H33C 109.5
H33A C33 H33C 109.5
H33B C33 H33C 109.5
C32 C34 H34A 109.5
C32 C34 H34B 109.5
H34A C34 H34B 109.5
C32 C34 H34C 109.5
H34A C34 H34C 109.5
H34B C34 H34C 109.5
C42 C35 C36 125.4(8)
C42 C35 C41 129.6(8)
C36 C35 C41 104.9(6)
O7 C36 N5 107.1(6)
O7 C36 C35 113.0(7)
N5 C36 C35 114.3(7)
O7 C36 C39 108.1(6)
N5 C36 C39 110.4(6)
C35 C36 C39 103.8(6)
O8 C37 N5 121.9(7)
O8 C37 N6 119.5(7)
N5 C37 N6 118.6(7)
O9 C38 N6 119.8(7)
O9 C38 C39 123.2(7)
N6 C38 C39 116.8(7)
C38 C39 C36 107.2(6)
C38 C39 C40 109.3(6)
C36 C39 C40 99.9(6)
C38 C39 C48 110.1(6)
C36 C39 C48 112.9(6)
C40 C39 C48 116.8(6)
C39 C40 C41 105.8(6)
C39 C40 H40A 110.6
C41 C40 H40A 110.6
C39 C40 H40B 110.6
C41 C40 H40B 110.6
H40A C40 H40B 108.7
C35 C41 C40 105.6(6)
C35 C41 H41A 110.6
C40 C41 H41A 110.6
C35 C41 H41B 110.6
C40 C41 H41B 110.6
H41A C41 H41B 108.8
C35 C42 Si3 127.3(7)
C35 C42 H42 116.3
Si3 C42 H42 116.3
Si3 C43 H43A 109.5
Si3 C43 H43B 109.5
H43A C43 H43B 109.5
Si3 C43 H43C 109.5
H43A C43 H43C 109.5
H43B C43 H43C 109.5
Si3 C44 H44A 109.5
Si3 C44 H44B 109.5
H44A C44 H44B 109.5
Si3 C44 H44C 109.5
H44A C44 H44C 109.5
H44B C44 H44C 109.5
Si3 C45 H45A 109.5
Si3 C45 H45B 109.5
H45A C45 H45B 109.5
Si3 C45 H45C 109.5
H45A C45 H45C 109.5
H45B C45 H45C 109.5
N5 C46 H46A 109.5
N5 C46 H46B 109.5
H46A C46 H46B 109.5
N5 C46 H46C 109.5
H46A C46 H46C 109.5
H46B C46 H46C 109.5
N6 C47 H47A 109.5
N6 C47 H47B 109.5
H47A C47 H47B 109.5
N6 C47 H47C 109.5
H47A C47 H47C 109.5
H47B C47 H47C 109.5
C49 C48 C39 118.3(6)
C49 C48 H48A 107.7
C39 C48 H48A 107.7
C49 C48 H48B 107.7
C39 C48 H48B 107.7
H48A C48 H48B 107.1
C51 C49 C48 114.5(7)
C51 C49 C50 110.9(7)
C48 C49 C50 107.4(6)
C51 C49 H49 107.9
C48 C49 H49 107.9
C50 C49 H49 107.9
C49 C50 H50A 109.5
C49 C50 H50B 109.5
H50A C50 H50B 109.5
C49 C50 H50C 109.5
H50A C50 H50C 109.5
H50B C50 H50C 109.5
C49 C51 H51A 109.5
C49 C51 H51B 109.5
H51A C51 H51B 109.5
C49 C51 H51C 109.5
H51A C51 H51C 109.5
H51B C51 H51C 109.5
C59 C52 C58 128.9(8)
C59 C52 C53 125.8(7)
C58 C52 C53 105.2(6)
O10 C53 N7 107.1(6)
O10 C53 C56 108.6(6)
N7 C53 C56 111.2(7)
O10 C53 C52 109.8(6)
N7 C53 C52 115.2(6)
C56 C53 C52 104.8(6)
O11 C54 N7 123.7(7)
O11 C54 N8 119.5(7)
N7 C54 N8 116.8(7)
O12 C55 N8 120.1(8)
O12 C55 C56 123.6(8)
N8 C55 C56 116.2(7)
C55 C56 C53 107.6(6)
C55 C56 C65 110.3(7)
C53 C56 C65 113.5(6)
C55 C56 C57 109.8(6)
C53 C56 C57 100.6(6)
C65 C56 C57 114.5(6)
C56 C57 C58 105.5(6)
C56 C57 H57A 110.6
C58 C57 H57A 110.6
C56 C57 H57B 110.6
C58 C57 H57B 110.6
H57A C57 H57B 108.8
C52 C58 C57 105.3(6)
C52 C58 H58A 110.7
C57 C58 H58A 110.7
C52 C58 H58B 110.7
C57 C58 H58B 110.7
H58A C58 H58B 108.8
C52 C59 Si4 125.7(7)
C52 C59 H59 117.1
Si4 C59 H59 117.1
Si4 C60 H60A 109.5
Si4 C60 H60B 109.5
H60A C60 H60B 109.5
Si4 C60 H60C 109.5
H60A C60 H60C 109.5
H60B C60 H60C 109.5
Si4 C61 H61A 109.5
Si4 C61 H61B 109.5
H61A C61 H61B 109.5
Si4 C61 H61C 109.5
H61A C61 H61C 109.5
H61B C61 H61C 109.5
Si4 C62 H62A 109.5
Si4 C62 H62B 109.5
H62A C62 H62B 109.5
Si4 C62 H62C 109.5
H62A C62 H62C 109.5
H62B C62 H62C 109.5
N7 C63 H63A 109.5
N7 C63 H63B 109.5
H63A C63 H63B 109.5
N7 C63 H63C 109.5
H63A C63 H63C 109.5
H63B C63 H63C 109.5
N8 C64 H64A 109.5
N8 C64 H64B 109.5
H64A C64 H64B 109.5
N8 C64 H64C 109.5
H64A C64 H64C 109.5
H64B C64 H64C 109.5
C66 C65 C56 117.5(7)
C66 C65 H65A 107.9
C56 C65 H65A 107.9
C66 C65 H65B 107.9
C56 C65 H65B 107.9
H65A C65 H65B 107.2
C67 C66 C68 108.6(8)
C67 C66 C65 111.8(7)
C68 C66 C65 109.9(8)
C67 C66 H66 108.8
C68 C66 H66 108.8
C65 C66 H66 108.8
C66 C67 H67A 109.5
C66 C67 H67B 109.5
H67A C67 H67B 109.5
C66 C67 H67C 109.5
H67A C67 H67C 109.5
H67B C67 H67C 109.5
C66 C68 H68A 109.5
C66 C68 H68B 109.5
H68A C68 H68B 109.5
C66 C68 H68C 109.5
H68A C68 H68C 109.5
H68B C68 H68C 109.5
C3 N1 C12 118.6(7)
C3 N1 C2 120.3(6)
C12 N1 C2 120.6(7)
C4 N2 C3 125.8(7)
C4 N2 C13 117.6(6)
C3 N2 C13 116.6(7)
C20 N3 C29 117.7(7)
C20 N3 C19 120.0(6)
C29 N3 C19 121.9(6)
C20 N4 C21 123.7(7)
C20 N4 C30 118.3(7)
C21 N4 C30 117.9(6)
C37 N5 C46 120.2(7)
C37 N5 C36 120.0(6)
C46 N5 C36 119.3(6)
C38 N6 C37 123.9(7)
C38 N6 C47 118.7(6)
C37 N6 C47 117.3(7)
C54 N7 C53 120.7(6)
C54 N7 C63 117.8(7)
C53 N7 C63 121.3(7)
C55 N8 C54 124.8(7)
C55 N8 C64 118.1(6)
C54 N8 C64 117.1(7)
C2 O1 H1 109.5
C19 O4 H4 109.5
C36 O7 H7 109.5
C53 O10 H10 109.5
C10 Si1 C11 108.7(5)
C10 Si1 C9 110.4(4)
C11 Si1 C9 110.3(5)
C10 Si1 C8 107.6(4)
C11 Si1 C8 111.2(4)
C9 Si1 C8 108.6(4)
C25 Si2 C28 107.6(4)
C25 Si2 C26 108.8(4)
C28 Si2 C26 110.5(4)
C25 Si2 C27 112.4(4)
C28 Si2 C27 109.0(4)
C26 Si2 C27 108.6(4)
C45 Si3 C44 108.8(5)
C45 Si3 C43 110.3(4)
C44 Si3 C43 110.3(5)
C45 Si3 C42 105.9(4)
C44 Si3 C42 112.2(4)
C43 Si3 C42 109.2(4)
C62 Si4 C60 109.7(4)
C62 Si4 C61 109.0(4)
C60 Si4 C61 109.1(4)
C62 Si4 C59 108.4(4)
C60 Si4 C59 109.0(4)
C61 Si4 C59 111.7(4)

loop_
_geom_bond_atom_site_label_1
_geom_bond_atom_site_label_2
_geom_bond_distance
C1 C8 1.343(11)
C1 C7 1.515(11)
C1 C2 1.524(11)
C2 O1 1.422(9)
C2 N1 1.466(10)
C2 C5 1.525(10)
C3 O2 1.231(9)
C3 N1 1.369(10)
C3 N2 1.385(9)
C4 O3 1.213(9)
C4 N2 1.365(10)
C4 C5 1.534(11)
C5 C14 1.532(11)
C5 C6 1.550(10)
C6 C7 1.541(11)
C6 H6A 0.9900
C6 H6B 0.9900
C7 H7A 0.9900
C7 H7B 0.9900
C8 Si1 1.861(9)
C8 H8 0.9500
C9 Si1 1.854(10)
C9 H9A 0.9800
C9 H9B 0.9800
C9 H9C 0.9800
C10 Si1 1.844(10)
C10 H10A 0.9800
C10 H10B 0.9800
C10 H10C 0.9800
C11 Si1 1.852(9)
C11 H11A 0.9800
C11 H11B 0.9800
C11 H11C 0.9800
C12 N1 1.466(9)
C12 H12A 0.9800
C12 H12B 0.9800
C12 H12C 0.9800
C13 N2 1.480(11)
C13 H13A 0.9800
C13 H13B 0.9800
C13 H13C 0.9800
C14 C15 1.521(10)
C14 H14A 0.9900
C14 H14B 0.9900
C15 C17 1.523(11)
C15 C16 1.529(11)
C15 H15 1.0000
C16 H16A 0.9800
C16 H16B 0.9800
C16 H16C 0.9800
C17 H17A 0.9800
C17 H17B 0.9800
C17 H17C 0.9800
C18 C25 1.349(11)
C18 C19 1.513(11)
C18 C24 1.514(11)
C19 O4 1.432(9)
C19 N3 1.493(10)
C19 C22 1.507(10)
C20 O5 1.254(10)
C20 N3 1.345(10)
C20 N4 1.401(9)
C21 O6 1.211(10)
C21 N4 1.405(10)
C21 C22 1.535(10)
C22 C23 1.538(11)
C22 C31 1.542(11)
C23 C24 1.553(11)
C23 H23A 0.9900
C23 H23B 0.9900
C24 H24A 0.9900
C24 H24B 0.9900
C25 Si2 1.858(8)
C25 H25 0.9500
C26 Si2 1.870(8)
C26 H26A 0.9800
C26 H26B 0.9800
C26 H26C 0.9800
C27 Si2 1.876(9)
C27 H27A 0.9800
C27 H27B 0.9800
C27 H27C 0.9800
C28 Si2 1.860(9)
C28 H28A 0.9800
C28 H28B 0.9800
C28 H28C 0.9800
C29 N3 1.442(10)
C29 H29A 0.9800
C29 H29B 0.9800
C29 H29C 0.9800
C30 N4 1.462(10)
C30 H30A 0.9800
C30 H30B 0.9800
C30 H30C 0.9800
C31 C32 1.530(10)
C31 H31A 0.9900
C31 H31B 0.9900
C32 C34 1.516(11)
C32 C33 1.526(11)
C32 H32 1.0000
C33 H33A 0.9800
C33 H33B 0.9800
C33 H33C 0.9800
C34 H34A 0.9800
C34 H34B 0.9800
C34 H34C 0.9800
C35 C42 1.322(11)
C35 C36 1.513(11)
C35 C41 1.515(11)
C36 O7 1.408(9)
C36 N5 1.495(10)
C36 C39 1.532(10)
C37 O8 1.250(9)
C37 N5 1.350(10)
C37 N6 1.390(9)
C38 O9 1.233(9)
C38 N6 1.372(10)
C38 C39 1.516(10)
C39 C40 1.545(11)
C39 C48 1.546(10)
C40 C41 1.549(10)
C40 H40A 0.9900
C40 H40B 0.9900
C41 H41A 0.9900
C41 H41B 0.9900
C42 Si3 1.868(9)
C42 H42 0.9500
C43 Si3 1.864(9)
C43 H43A 0.9800
C43 H43B 0.9800
C43 H43C 0.9800
C44 Si3 1.858(10)
C44 H44A 0.9800
C44 H44B 0.9800
C44 H44C 0.9800
C45 Si3 1.845(10)
C45 H45A 0.9800
C45 H45B 0.9800
C45 H45C 0.9800
C46 N5 1.450(9)
C46 H46A 0.9800
C46 H46B 0.9800
C46 H46C 0.9800
C47 N6 1.468(10)
C47 H47A 0.9800
C47 H47B 0.9800
C47 H47C 0.9800
C48 C49 1.515(10)
C48 H48A 0.9900
C48 H48B 0.9900
C49 C51 1.489(11)
C49 C50 1.539(11)
C49 H49 1.0000
C50 H50A 0.9800
C50 H50B 0.9800
C50 H50C 0.9800
C51 H51A 0.9800
C51 H51B 0.9800
C51 H51C 0.9800
C52 C59 1.320(11)
C52 C58 1.522(10)
C52 C53 1.525(11)
C53 O10 1.430(9)
C53 N7 1.478(10)
C53 C56 1.509(10)
C54 O11 1.238(10)
C54 N7 1.344(10)
C54 N8 1.397(10)
C55 O12 1.230(9)
C55 N8 1.367(10)
C55 C56 1.497(10)
C56 C65 1.533(10)
C56 C57 1.540(10)
C57 C58 1.552(10)
C57 H57A 0.9900
C57 H57B 0.9900
C58 H58A 0.9900
C58 H58B 0.9900
C59 Si4 1.875(9)
C59 H59 0.9500
C60 Si4 1.860(9)
C60 H60A 0.9800
C60 H60B 0.9800
C60 H60C 0.9800
C61 Si4 1.864(9)
C61 H61A 0.9800
C61 H61B 0.9800
C61 H61C 0.9800
C62 Si4 1.859(8)
C62 H62A 0.9800
C62 H62B 0.9800
C62 H62C 0.9800
C63 N7 1.481(9)
C63 H63A 0.9800
C63 H63B 0.9800
C63 H63C 0.9800
C64 N8 1.491(10)
C64 H64A 0.9800
C64 H64B 0.9800
C64 H64C 0.9800
C65 C66 1.524(10)
C65 H65A 0.9900
C65 H65B 0.9900
C66 C67 1.502(12)
C66 C68 1.513(13)
C66 H66 1.0000
C67 H67A 0.9800
C67 H67B 0.9800
C67 H67C 0.9800
C68 H68A 0.9800
C68 H68B 0.9800
C68 H68C 0.9800
O1 H1 0.8400
O4 H4 0.8400
O7 H7 0.8400
O10 H10 0.8400

loop_
_geom_hbond_atom_site_label_D
_geom_hbond_atom_site_label_H
_geom_hbond_atom_site_label_A
_geom_hbond_distance_DH
_geom_hbond_distance_HA
_geom_hbond_distance_DA
_geom_hbond_angle_DHA
_geom_hbond_site_symmetry_A
O1 H1 O5 0.84 1.96 2.701(8) 147.1 2
O4 H4 O11 0.84 1.95 2.701(7) 148.6 .
O7 H7 O2 0.84 1.89 2.724(7) 173.8 .
O10 H10 O8 0.84 1.95 2.729(8) 153.5 2_645

loop_
_geom_torsion_atom_site_label_1
_geom_torsion_atom_site_label_2
_geom_torsion_atom_site_label_3
_geom_torsion_atom_site_label_4
_geom_torsion
C8 C1 C2 O1 99.7(9)
C7 C1 C2 O1 -84.1(7)
C8 C1 C2 N1 -22.7(11)
C7 C1 C2 N1 153.4(6)
C8 C1 C2 C5 -144.8(8)
C7 C1 C2 C5 31.3(8)
O1 C2 C5 C14 -50.1(8)
N1 C2 C5 C14 69.2(8)
C1 C2 C5 C14 -166.8(6)
O1 C2 C5 C4 -171.9(6)
N1 C2 C5 C4 -52.7(8)
C1 C2 C5 C4 71.4(8)
O1 C2 C5 C6 74.2(7)
N1 C2 C5 C6 -166.5(6)
C1 C2 C5 C6 -42.4(8)
O3 C4 C5 C2 -145.1(8)
N2 C4 C5 C2 39.3(10)
O3 C4 C5 C14 92.8(9)
N2 C4 C5 C14 -82.8(8)
O3 C4 C5 C6 -37.2(11)
N2 C4 C5 C6 147.2(7)
C2 C5 C6 C7 38.4(8)
C14 C5 C6 C7 158.9(7)
C4 C5 C6 C7 -74.5(8)
C8 C1 C7 C6 169.3(8)
C2 C1 C7 C6 -6.7(9)
C5 C6 C7 C1 -20.0(9)
C7 C1 C8 Si1 3.5(13)
C2 C1 C8 Si1 178.7(6)
C2 C5 C14 C15 -169.0(7)
C4 C5 C14 C15 -49.1(9)
C6 C5 C14 C15 76.6(10)
C5 C14 C15 C17 -63.6(11)
C5 C14 C15 C16 174.2(7)
C25 C18 C19 O4 -93.9(9)
C24 C18 C19 O4 86.3(7)
C25 C18 C19 N3 26.2(11)
C24 C18 C19 N3 -153.7(6)
C25 C18 C19 C22 149.8(8)
C24 C18 C19 C22 -30.1(8)
O4 C19 C22 C21 168.4(6)
N3 C19 C22 C21 52.3(9)
C18 C19 C22 C21 -73.1(8)
O4 C19 C22 C23 -77.5(7)
N3 C19 C22 C23 166.4(6)
C18 C19 C22 C23 41.0(8)
O4 C19 C22 C31 46.0(9)
N3 C19 C22 C31 -70.1(8)
C18 C19 C22 C31 164.5(6)
O6 C21 C22 C19 143.9(9)
N4 C21 C22 C19 -39.5(10)
O6 C21 C22 C23 34.2(11)
N4 C21 C22 C23 -149.1(7)
O6 C21 C22 C31 -91.3(10)
N4 C21 C22 C31 85.3(8)
C19 C22 C23 C24 -36.2(8)
C21 C22 C23 C24 78.0(8)
C31 C22 C23 C24 -159.2(6)
C25 C18 C24 C23 -173.2(8)
C19 C18 C24 C23 6.7(9)
C22 C23 C24 C18 18.4(8)
C19 C18 C25 Si2 -179.6(6)
C24 C18 C25 Si2 0.2(12)
C19 C22 C31 C32 172.9(7)
C21 C22 C31 C32 51.2(10)
C23 C22 C31 C32 -70.9(9)
C22 C31 C32 C34 145.4(8)
C22 C31 C32 C33 -94.2(9)
C42 C35 C36 O7 -105.5(9)
C41 C35 C36 O7 78.5(8)
C42 C35 C36 N5 17.4(11)
C41 C35 C36 N5 -158.6(6)
C42 C35 C36 C39 137.7(8)
C41 C35 C36 C39 -38.3(8)
O9 C38 C39 C36 143.6(8)
N6 C38 C39 C36 -41.2(9)
O9 C38 C39 C40 36.2(11)
N6 C38 C39 C40 -148.6(7)
O9 C38 C39 C48 -93.3(9)
N6 C38 C39 C48 81.9(8)
O7 C36 C39 C38 170.6(6)
N5 C36 C39 C38 53.7(8)
C35 C36 C39 C38 -69.2(8)
O7 C36 C39 C40 -75.6(7)
N5 C36 C39 C40 167.6(6)
C35 C36 C39 C40 44.7(7)
O7 C36 C39 C48 49.2(9)
N5 C36 C39 C48 -67.7(8)
C35 C36 C39 C48 169.4(6)
C38 C39 C40 C41 77.7(8)
C36 C39 C40 C41 -34.6(8)
C48 C39 C40 C41 -156.6(6)
C42 C35 C41 C40 -160.1(8)
C36 C35 C41 C40 15.7(8)
C39 C40 C41 C35 12.2(8)
C36 C35 C42 Si3 -177.6(6)
C41 C35 C42 Si3 -2.6(13)
C38 C39 C48 C49 47.7(9)
C36 C39 C48 C49 167.4(7)
C40 C39 C48 C49 -77.6(9)
C39 C48 C49 C51 62.5(10)
C39 C48 C49 C50 -173.9(7)
C59 C52 C53 O10 101.2(9)
C58 C52 C53 O10 -82.7(7)
C59 C52 C53 N7 -19.8(11)
C58 C52 C53 N7 156.3(6)
C59 C52 C53 C56 -142.3(8)
C58 C52 C53 C56 33.8(8)
O12 C55 C56 C53 -142.1(8)
N8 C55 C56 C53 40.6(10)
O12 C55 C56 C65 93.5(10)
N8 C55 C56 C65 -83.7(8)
O12 C55 C56 C57 -33.5(11)
N8 C55 C56 C57 149.2(7)
O10 C53 C56 C55 -171.0(6)
N7 C53 C56 C55 -53.5(9)
C52 C53 C56 C55 71.6(8)
O10 C53 C56 C65 -48.7(9)
N7 C53 C56 C65 68.9(9)
C52 C53 C56 C65 -166.0(6)
O10 C53 C56 C57 74.1(7)
N7 C53 C56 C57 -168.3(6)
C52 C53 C56 C57 -43.2(8)
C55 C56 C57 C58 -76.6(8)
C53 C56 C57 C58 36.6(8)
C65 C56 C57 C58 158.7(6)
C59 C52 C58 C57 165.9(8)
C53 C52 C58 C57 -10.0(8)
C56 C57 C58 C52 -16.6(8)
C58 C52 C59 Si4 4.5(13)
C53 C52 C59 Si4 179.7(6)
C55 C56 C65 C66 -60.6(9)
C53 C56 C65 C66 178.5(7)
C57 C56 C65 C66 63.7(9)
C56 C65 C66 C67 -146.4(8)
C56 C65 C66 C68 92.9(10)
O2 C3 N1 C12 3.3(12)
N2 C3 N1 C12 -176.5(7)
O2 C3 N1 C2 175.1(7)
N2 C3 N1 C2 -4.7(11)
O1 C2 N1 C3 156.8(7)
C5 C2 N1 C3 37.9(9)
C1 C2 N1 C3 -80.1(8)
O1 C2 N1 C12 -31.5(9)
C5 C2 N1 C12 -150.4(7)
C1 C2 N1 C12 91.6(8)
O3 C4 N2 C3 176.5(8)
C5 C4 N2 C3 -8.0(12)
O3 C4 N2 C13 -2.3(12)
C5 C4 N2 C13 173.3(7)
O2 C3 N2 C4 168.6(8)
N1 C3 N2 C4 -11.6(12)
O2 C3 N2 C13 -12.6(12)
N1 C3 N2 C13 167.2(7)
O5 C20 N3 C29 -1.5(12)
N4 C20 N3 C29 176.4(7)
O5 C20 N3 C19 -174.6(8)
N4 C20 N3 C19 3.4(11)
O4 C19 N3 C20 -154.0(7)
C22 C19 N3 C20 -36.7(10)
C18 C19 N3 C20 83.2(9)
O4 C19 N3 C29 33.3(9)
C22 C19 N3 C29 150.6(7)
C18 C19 N3 C29 -89.5(9)
O5 C20 N4 C21 -170.3(8)
N3 C20 N4 C21 11.6(12)
O5 C20 N4 C30 8.2(12)
N3 C20 N4 C30 -169.9(8)
O6 C21 N4 C20 -175.0(8)
C22 C21 N4 C20 8.3(11)
O6 C21 N4 C30 6.5(12)
C22 C21 N4 C30 -170.2(7)
O8 C37 N5 C46 -2.5(12)
N6 C37 N5 C46 175.4(7)
O8 C37 N5 C36 -173.7(7)
N6 C37 N5 C36 4.3(11)
O7 C36 N5 C37 -155.7(7)
C35 C36 N5 C37 78.3(9)
C39 C36 N5 C37 -38.2(10)
O7 C36 N5 C46 33.1(9)
C35 C36 N5 C46 -92.9(8)
C39 C36 N5 C46 150.5(7)
O9 C38 N6 C37 -175.8(8)
C39 C38 N6 C37 8.9(11)
O9 C38 N6 C47 1.2(12)
C39 C38 N6 C47 -174.2(7)
O8 C37 N6 C38 -170.0(7)
N5 C37 N6 C38 12.0(12)
O8 C37 N6 C47 13.0(11)
N5 C37 N6 C47 -165.0(7)
O11 C54 N7 C53 174.6(8)
N8 C54 N7 C53 -2.7(11)
O11 C54 N7 C63 0.7(12)
N8 C54 N7 C63 -176.6(7)
O10 C53 N7 C54 155.6(7)
C56 C53 N7 C54 37.1(10)
C52 C53 N7 C54 -81.9(9)
O10 C53 N7 C63 -30.6(10)
C56 C53 N7 C63 -149.2(7)
C52 C53 N7 C63 91.8(9)
O12 C55 N8 C54 174.9(8)
C56 C55 N8 C54 -7.8(12)
O12 C55 N8 C64 -4.9(12)
C56 C55 N8 C64 172.5(7)
O11 C54 N8 C55 169.1(8)
N7 C54 N8 C55 -13.4(12)
O11 C54 N8 C64 -11.1(11)
N7 C54 N8 C64 166.4(7)
C1 C8 Si1 C10 158.9(8)
C1 C8 Si1 C11 40.0(9)
C1 C8 Si1 C9 -81.5(9)
C18 C25 Si2 C28 72.8(8)
C18 C25 Si2 C26 -167.5(7)
C18 C25 Si2 C27 -47.2(8)
C35 C42 Si3 C45 -156.2(8)
C35 C42 Si3 C44 -37.6(9)
C35 C42 Si3 C43 85.1(8)
C52 C59 Si4 C62 166.9(7)
C52 C59 Si4 C60 -73.7(8)
C52 C59 Si4 C61 46.8(8)
